data_1564186
loop_
_publ_author_name
'Xu, Jie'
'Zhu, Peizhi'
'Wang, Yue'
'Zhang, Kou-Lin'

_publ_section_title
;
 Multi-responsive luminescence sensing behaviour of a pair of
 temperature-dependent Cd(II) coordination polymers
;
_journal_name_full 'Inorganica Chimica Acta'
_journal_page_first 119852
_journal_paper_doi 10.1016/j.ica.2020.119852
_journal_volume 511
_journal_year 2020
_chemical_formula_moiety 'C40 H34 Br6 Cd N14 O10'
_chemical_formula_sum 'C40 H34 Br6 Cd N14 O10'
_chemical_formula_weight 1462.62
_space_group_crystal_system triclinic
_space_group_IT_number 2
_space_group_name_Hall '-P 1'
_space_group_name_H-M_alt 'P -1'
_atom_sites_solution_hydrogens mixed
_audit_creation_method SHELXL-2016/6
_cell_angle_alpha 102.011(2)
_cell_angle_beta 93.756(2)
_cell_angle_gamma 102.4410(10)
_cell_formula_units_Z 1
_cell_length_a 8.8896(4)
_cell_length_b 11.6244(5)
_cell_length_c 12.1041(6)
_cell_measurement_reflns_used 9983
_cell_measurement_temperature 293(2)
_cell_measurement_theta_max 27.5198
_cell_measurement_theta_min 2.2224
_cell_volume 1186.68(10)
_computing_cell_refinement 'Bruker SMART'
_computing_data_collection 'Bruker SMART'
_computing_data_reduction 'Bruker SAINT'
_computing_molecular_graphics 'Bruker SHELXTL'
_computing_publication_material 'Bruker SHELXTL'
_computing_structure_refinement 'SHELXL-2016/6 (Sheldrick, 2016)'
_computing_structure_solution 'SHELXL-2016/6 (Sheldrick, 2016)'
_diffrn_ambient_temperature 293(2)
_diffrn_measured_fraction_theta_full 0.998
_diffrn_measured_fraction_theta_max 0.997
_diffrn_measurement_device_type 'CCD area detector'
_diffrn_measurement_method 'phi and omega scans'
_diffrn_radiation_type MoK\a
_diffrn_radiation_wavelength 0.71073
_diffrn_reflns_av_R_equivalents 0.0385
_diffrn_reflns_av_unetI/netI 0.0384
_diffrn_reflns_Laue_measured_fraction_full 0.998
_diffrn_reflns_Laue_measured_fraction_max 0.997
_diffrn_reflns_limit_h_max 10
_diffrn_reflns_limit_h_min -11
_diffrn_reflns_limit_k_max 14
_diffrn_reflns_limit_k_min -15
_diffrn_reflns_limit_l_max 15
_diffrn_reflns_limit_l_min -15
_diffrn_reflns_number 18696
_diffrn_reflns_point_group_measured_fraction_full 0.998
_diffrn_reflns_point_group_measured_fraction_max 0.997
_diffrn_reflns_theta_full 25.242
_diffrn_reflns_theta_max 27.521
_diffrn_reflns_theta_min 1.732
_exptl_absorpt_coefficient_mu 5.584
_exptl_absorpt_correction_T_max 0.366
_exptl_absorpt_correction_T_min 0.204
_exptl_absorpt_correction_type empirical
_exptl_absorpt_process_details sadabs
_exptl_crystal_colour white
_exptl_crystal_density_diffrn 2.047
_exptl_crystal_description block
_exptl_crystal_F_000 710
_exptl_crystal_size_max 0.30
_exptl_crystal_size_mid 0.26
_exptl_crystal_size_min 0.18
_refine_diff_density_max 0.522
_refine_diff_density_min -0.981
_refine_diff_density_rms 0.145
_refine_ls_extinction_coef .
_refine_ls_extinction_method none
_refine_ls_goodness_of_fit_ref 1.081
_refine_ls_hydrogen_treatment constr
_refine_ls_matrix_type full
_refine_ls_number_parameters 323
_refine_ls_number_reflns 5444
_refine_ls_number_restraints 0
_refine_ls_restrained_S_all 1.081
_refine_ls_R_factor_all 0.0435
_refine_ls_R_factor_gt 0.0320
_refine_ls_shift/su_max 0.001
_refine_ls_shift/su_mean 0.000
_refine_ls_structure_factor_coef Fsqd
_refine_ls_weighting_details 'w=1/[\s^2^(Fo^2^)+(0.0336P)^2^+0.7179P] where P=(Fo^2^+2Fc^2^)/3'
_refine_ls_weighting_scheme calc
_refine_ls_wR_factor_gt 0.0723
_refine_ls_wR_factor_ref 0.0764
_reflns_Friedel_coverage 0.000
_reflns_Friedel_fraction_full .
_reflns_Friedel_fraction_max .
_reflns_number_gt 4570
_reflns_number_total 5444
_reflns_threshold_expression 'I > 2\s(I)'
_cod_data_source_file ICA-2020-511-119852.cif
_cod_data_source_block xj2
_cod_original_cell_volume 1186.68(9)
_cod_database_code 1564186
_shelx_shelxl_version_number 2016/6
_shelx_space_group_comment
;
The symmetry employed for this shelxl refinement is uniquely defined
by the following loop, which should always be used as a source of
symmetry information in preference to the above space-group names.
They are only intended as comments.
;

loop_
_space_group_symop_operation_xyz
'x, y, z'
'-x, -y, -z'

loop_
_atom_site_label
_atom_site_type_symbol
_atom_site_fract_x
_atom_site_fract_y
_atom_site_fract_z
_atom_site_U_iso_or_equiv
_atom_site_adp_type
_atom_site_occupancy
_atom_site_site_symmetry_order
_atom_site_calc_flag
_atom_site_refinement_flags_posn
_atom_site_refinement_flags_adp
_atom_site_refinement_flags_occupancy
_atom_site_disorder_assembly
_atom_site_disorder_group
Br1 Br 1.04322(4) 0.71094(3) 0.26566(3) 0.03468(9) Uani 1 1 d . . . . .
Br2 Br 0.95781(4) 0.96229(3) 0.70393(3) 0.03401(9) Uani 1 1 d . . . . .
Br3 Br 0.43915(4) 0.72260(3) 0.37920(3) 0.04183(10) Uani 1 1 d . . . . .
C1 C 0.6105(4) 0.8610(3) 0.6171(3) 0.0317(7) Uani 1 1 d . . . . .
C2 C 0.7168(3) 0.8322(3) 0.5291(2) 0.0241(6) Uani 1 1 d . . . . .
C3 C 0.8762(3) 0.8660(2) 0.5570(2) 0.0232(6) Uani 1 1 d . . . . .
C4 C 0.9801(3) 0.8316(3) 0.4811(2) 0.0253(6) Uani 1 1 d . . . . .
C5 C 0.9123(3) 0.7652(2) 0.3723(2) 0.0230(6) Uani 1 1 d . . . . .
C6 C 0.7539(3) 0.7375(2) 0.3384(2) 0.0233(6) Uani 1 1 d . . . . .
C7 C 0.6575(3) 0.7686(3) 0.4193(2) 0.0241(6) Uani 1 1 d . . . . .
C8 C 0.6868(3) 0.6867(3) 0.2137(2) 0.0265(6) Uani 1 1 d . . . . .
C9 C 0.3804(4) 0.7172(3) -0.1166(3) 0.0355(7) Uani 1 1 d . . . . .
H9 H 0.398012 0.678832 -0.188449 0.043 Uiso 1 1 calc R U . . .
C10 C 0.3604(4) 0.7519(3) 0.0568(3) 0.0313(7) Uani 1 1 d . . . . .
H10 H 0.360081 0.746972 0.132487 0.038 Uiso 1 1 calc R U . . .
C11 C 0.2920(4) 0.9535(3) 0.0777(3) 0.0382(8) Uani 1 1 d . . . . .
H11A H 0.375366 1.021017 0.073192 0.046 Uiso 1 1 calc R U . . .
H11B H 0.289361 0.951260 0.157208 0.046 Uiso 1 1 calc R U . . .
C12 C 0.1403(3) 0.9748(3) 0.0328(2) 0.0268(6) Uani 1 1 d . . . . .
C13 C 0.1374(4) 1.0856(3) 0.0076(3) 0.0288(7) Uani 1 1 d . . . . .
H13 H 0.229504 1.143229 0.012124 0.035 Uiso 1 1 calc R U . . .
C14 C 0.0021(4) 0.8898(3) 0.0241(3) 0.0310(7) Uani 1 1 d . . . . .
H14 H 0.003226 0.814979 0.039873 0.037 Uiso 1 1 calc R U . . .
C15 C 0.2662(4) 0.4108(3) 0.1902(3) 0.0415(8) Uani 1 1 d . . . . .
H15 H 0.343711 0.399361 0.239366 0.050 Uiso 1 1 calc R U . . .
C16 C 0.1445(4) 0.4498(3) 0.0549(3) 0.0329(7) Uani 1 1 d . . . . .
H16 H 0.123534 0.472679 -0.012554 0.039 Uiso 1 1 calc R U . . .
C17 C 0.0402(6) 0.3382(4) 0.2923(3) 0.0577(11) Uani 1 1 d . . . . .
H17A H 0.098884 0.283784 0.314804 0.069 Uiso 1 1 calc R U . . .
H17B H -0.061540 0.289679 0.258163 0.069 Uiso 1 1 calc R U . . .
C18 C 0.0202(5) 0.4255(3) 0.3978(3) 0.0416(8) Uani 1 1 d . . . . .
C19 C 0.1391(5) 0.4747(4) 0.4819(4) 0.0639(12) Uani 1 1 d . . . . .
H19 H 0.235808 0.458539 0.471482 0.077 Uiso 1 1 calc R U . . .
C20 C -0.1199(5) 0.4513(5) 0.4169(4) 0.0676(13) Uani 1 1 d . . . . .
H20 H -0.203963 0.418655 0.360926 0.081 Uiso 1 1 calc R U . . .
Cd1 Cd 0.500000 0.500000 0.000000 0.02513(9) Uani 1 2 d S . P . .
N1 N 1.1363(3) 0.8612(3) 0.5121(2) 0.0367(6) Uani 1 1 d . . . . .
H1A H 1.197431 0.839035 0.463990 0.044 Uiso 1 1 calc R U . . .
H1B H 1.173676 0.902035 0.579628 0.044 Uiso 1 1 calc R U . . .
N2 N 0.3954(3) 0.6705(2) -0.0243(2) 0.0294(6) Uani 1 1 d . . . . .
N3 N 0.3390(3) 0.8209(2) -0.0972(2) 0.0358(6) Uani 1 1 d . . . . .
N4 N 0.3257(3) 0.8415(2) 0.0162(2) 0.0273(5) Uani 1 1 d . . . . .
N5 N 0.2891(3) 0.4489(3) 0.0963(2) 0.0339(6) Uani 1 1 d . . . . .
N6 N 0.0366(3) 0.4159(3) 0.1175(2) 0.0390(7) Uani 1 1 d . . . . .
N7 N 0.1176(3) 0.3910(2) 0.2048(2) 0.0351(6) Uani 1 1 d . . . . .
O1 O 0.6416(3) 0.5749(2) 0.17928(19) 0.0398(6) Uani 1 1 d . . . . .
O2 O 0.6810(3) 0.7644(2) 0.15852(19) 0.0401(6) Uani 1 1 d . . . . .
O3 O 0.5704(3) 0.9626(2) 0.6174(2) 0.0428(6) Uani 1 1 d . . . . .
H3 H 0.507779 0.972036 0.663273 0.064 Uiso 1 1 calc R U . . .
O4 O 0.5697(4) 0.7955(3) 0.6803(2) 0.0607(8) Uani 1 1 d . . . . .
O1W O 0.6379(3) 0.9961(2) 0.2460(2) 0.0451(6) Uani 1 1 d . . . . .
H1WB H 0.727036 1.037459 0.243754 0.068 Uiso 1 1 d R U . . .
H1WA H 0.616026 0.933813 0.189946 0.068 Uiso 1 1 d R U . . .

loop_
_atom_site_aniso_label
_atom_site_aniso_U_11
_atom_site_aniso_U_22
_atom_site_aniso_U_33
_atom_site_aniso_U_23
_atom_site_aniso_U_13
_atom_site_aniso_U_12
Br1 0.02958(18) 0.04413(19) 0.02938(17) -0.00263(14) 0.00730(13) 0.01607(14)
Br2 0.0441(2) 0.03220(17) 0.02099(16) -0.00400(12) -0.00238(13) 0.01036(14)
Br3 0.02213(17) 0.0588(2) 0.0370(2) -0.00316(16) 0.00459(13) 0.00651(15)
C1 0.0314(17) 0.0393(18) 0.0236(16) 0.0032(13) 0.0066(13) 0.0097(14)
C2 0.0286(16) 0.0248(14) 0.0201(14) 0.0039(11) 0.0065(12) 0.0085(12)
C3 0.0295(16) 0.0234(14) 0.0152(13) 0.0010(11) 0.0003(11) 0.0071(12)
C4 0.0263(16) 0.0263(15) 0.0234(15) 0.0041(12) 0.0006(12) 0.0087(12)
C5 0.0241(15) 0.0248(14) 0.0212(14) 0.0030(11) 0.0060(11) 0.0092(12)
C6 0.0276(16) 0.0231(14) 0.0189(14) 0.0024(11) 0.0032(12) 0.0073(12)
C7 0.0187(14) 0.0288(15) 0.0234(14) 0.0030(12) 0.0034(11) 0.0052(11)
C8 0.0209(15) 0.0343(16) 0.0216(15) -0.0025(13) 0.0036(11) 0.0087(12)
C9 0.045(2) 0.0364(17) 0.0286(17) 0.0023(14) 0.0084(14) 0.0205(15)
C10 0.0324(17) 0.0371(17) 0.0282(16) 0.0066(13) 0.0015(13) 0.0178(14)
C11 0.0380(19) 0.0363(17) 0.0374(19) -0.0089(14) -0.0069(15) 0.0225(15)
C12 0.0296(16) 0.0286(15) 0.0226(15) -0.0009(12) 0.0014(12) 0.0146(13)
C13 0.0292(16) 0.0255(15) 0.0304(16) 0.0046(12) 0.0056(13) 0.0044(12)
C14 0.0414(19) 0.0228(15) 0.0303(17) 0.0060(13) 0.0002(14) 0.0124(13)
C15 0.047(2) 0.054(2) 0.0300(18) 0.0117(16) 0.0025(15) 0.0232(18)
C16 0.0324(17) 0.0412(18) 0.0283(17) 0.0110(14) 0.0049(13) 0.0124(14)
C17 0.094(3) 0.036(2) 0.046(2) 0.0177(18) 0.028(2) 0.007(2)
C18 0.056(2) 0.0366(19) 0.0344(19) 0.0184(15) 0.0148(17) 0.0041(16)
C19 0.050(3) 0.084(3) 0.058(3) 0.007(2) 0.014(2) 0.022(2)
C20 0.055(3) 0.088(3) 0.047(3) 0.000(2) -0.001(2) 0.008(2)
Cd1 0.02671(17) 0.02748(16) 0.02340(16) 0.00391(12) 0.00371(12) 0.01265(12)
N1 0.0241(14) 0.0489(17) 0.0308(15) -0.0060(12) -0.0021(11) 0.0112(12)
N2 0.0324(14) 0.0274(13) 0.0288(14) 0.0022(11) -0.0007(11) 0.0132(11)
N3 0.0467(17) 0.0374(15) 0.0316(15) 0.0116(12) 0.0113(13) 0.0220(13)
N4 0.0296(14) 0.0293(13) 0.0250(13) 0.0015(10) 0.0025(10) 0.0156(11)
N5 0.0315(15) 0.0457(16) 0.0286(14) 0.0099(12) 0.0057(11) 0.0160(12)
N6 0.0358(16) 0.0449(17) 0.0413(17) 0.0149(14) 0.0104(13) 0.0132(13)
N7 0.0496(18) 0.0310(14) 0.0283(14) 0.0097(11) 0.0124(13) 0.0118(13)
O1 0.0436(14) 0.0354(13) 0.0318(13) -0.0071(10) -0.0040(10) 0.0078(10)
O2 0.0499(15) 0.0447(14) 0.0259(12) 0.0089(11) -0.0018(10) 0.0123(11)
O3 0.0520(16) 0.0485(14) 0.0380(14) 0.0102(11) 0.0185(11) 0.0294(12)
O4 0.085(2) 0.0635(18) 0.0513(17) 0.0290(15) 0.0430(16) 0.0293(16)
O1W 0.0415(14) 0.0510(15) 0.0457(15) 0.0063(12) 0.0160(12) 0.0182(12)

loop_
_atom_type_symbol
_atom_type_description
_atom_type_scat_dispersion_real
_atom_type_scat_dispersion_imag
_atom_type_scat_source
C C 0.0033 0.0016 'International Tables Vol C Tables 4.2.6.8 and 6.1.1.4'
H H 0.0000 0.0000 'International Tables Vol C Tables 4.2.6.8 and 6.1.1.4'
N N 0.0061 0.0033 'International Tables Vol C Tables 4.2.6.8 and 6.1.1.4'
O O 0.0106 0.0060 'International Tables Vol C Tables 4.2.6.8 and 6.1.1.4'
Br Br -0.2901 2.4595 'International Tables Vol C Tables 4.2.6.8 and 6.1.1.4'
Cd Cd -0.8075 1.2024 'International Tables Vol C Tables 4.2.6.8 and 6.1.1.4'

loop_
_geom_angle_atom_site_label_1
_geom_angle_atom_site_label_2
_geom_angle_atom_site_label_3
_geom_angle
_geom_angle_site_symmetry_1
_geom_angle_site_symmetry_3
O4 C1 O3 125.0(3) . .
O4 C1 C2 122.0(3) . .
O3 C1 C2 113.0(3) . .
C3 C2 C7 118.6(3) . .
C3 C2 C1 120.6(3) . .
C7 C2 C1 120.8(3) . .
C2 C3 C4 122.8(3) . .
C2 C3 Br2 118.7(2) . .
C4 C3 Br2 118.6(2) . .
N1 C4 C5 122.6(3) . .
N1 C4 C3 121.8(3) . .
C5 C4 C3 115.6(3) . .
C6 C5 C4 123.3(3) . .
C6 C5 Br1 118.2(2) . .
C4 C5 Br1 118.4(2) . .
C7 C6 C5 118.0(3) . .
C7 C6 C8 119.8(2) . .
C5 C6 C8 121.9(2) . .
C6 C7 C2 121.5(3) . .
C6 C7 Br3 119.4(2) . .
C2 C7 Br3 119.2(2) . .
O2 C8 O1 127.2(3) . .
O2 C8 C6 114.5(3) . .
O1 C8 C6 118.2(3) . .
N3 C9 N2 114.9(3) . .
N3 C9 H9 122.6 . .
N2 C9 H9 122.6 . .
N2 C10 N4 111.0(3) . .
N2 C10 H10 124.5 . .
N4 C10 H10 124.5 . .
N4 C11 C12 113.5(2) . .
N4 C11 H11A 108.9 . .
C12 C11 H11A 108.9 . .
N4 C11 H11B 108.9 . .
C12 C11 H11B 108.9 . .
H11A C11 H11B 107.7 . .
C14 C12 C13 119.0(3) . .
C14 C12 C11 121.4(3) . .
C13 C12 C11 119.4(3) . .
C14 C13 C12 120.1(3) 2_575 .
C14 C13 H13 120.0 2_575 .
C12 C13 H13 120.0 . .
C13 C14 C12 120.9(3) 2_575 .
C13 C14 H14 119.6 2_575 .
C12 C14 H14 119.6 . .
N5 C15 N7 110.4(3) . .
N5 C15 H15 124.8 . .
N7 C15 H15 124.8 . .
N6 C16 N5 114.5(3) . .
N6 C16 H16 122.7 . .
N5 C16 H16 122.7 . .
N7 C17 C18 116.6(3) . .
N7 C17 H17A 108.1 . .
C18 C17 H17A 108.1 . .
N7 C17 H17B 108.1 . .
C18 C17 H17B 108.1 . .
H17A C17 H17B 107.3 . .
C19 C18 C20 117.3(4) . .
C19 C18 C17 120.7(4) . .
C20 C18 C17 121.8(4) . .
C18 C19 C20 121.6(4) . 2_566
C18 C19 H19 119.2 . .
C20 C19 H19 119.2 2_566 .
C18 C20 C19 121.1(4) . 2_566
C18 C20 H20 119.4 . .
C19 C20 H20 119.4 2_566 .
N5 Cd1 N5 180.0 2_665 .
N5 Cd1 O1 85.80(9) 2_665 2_665
N5 Cd1 O1 94.20(9) . 2_665
N5 Cd1 O1 94.20(9) 2_665 .
N5 Cd1 O1 85.80(9) . .
O1 Cd1 O1 180.0 2_665 .
N5 Cd1 N2 94.32(9) 2_665 .
N5 Cd1 N2 85.68(9) . .
O1 Cd1 N2 78.46(8) 2_665 .
O1 Cd1 N2 101.54(8) . .
N5 Cd1 N2 85.68(9) 2_665 2_665
N5 Cd1 N2 94.32(9) . 2_665
O1 Cd1 N2 101.54(8) 2_665 2_665
O1 Cd1 N2 78.46(8) . 2_665
N2 Cd1 N2 180.0 . 2_665
C4 N1 H1A 120.0 . .
C4 N1 H1B 120.0 . .
H1A N1 H1B 120.0 . .
C10 N2 C9 102.5(2) . .
C10 N2 Cd1 126.6(2) . .
C9 N2 Cd1 130.3(2) . .
C9 N3 N4 102.4(2) . .
C10 N4 N3 109.2(2) . .
C10 N4 C11 128.9(3) . .
N3 N4 C11 121.6(3) . .
C15 N5 C16 102.8(3) . .
C15 N5 Cd1 135.6(2) . .
C16 N5 Cd1 121.6(2) . .
C16 N6 N7 102.6(3) . .
C15 N7 N6 109.6(3) . .
C15 N7 C17 128.2(3) . .
N6 N7 C17 121.8(3) . .
C8 O1 Cd1 117.9(2) . .
C1 O3 H3 109.5 . .
H1WB O1W H1WA 109.5 . .

loop_
_geom_bond_atom_site_label_1
_geom_bond_atom_site_label_2
_geom_bond_distance
_geom_bond_site_symmetry_2
Br1 C5 1.895(3) .
Br2 C3 1.896(3) .
Br3 C7 1.900(3) .
C1 O4 1.206(4) .
C1 O3 1.305(4) .
C1 C2 1.503(4) .
C2 C3 1.385(4) .
C2 C7 1.387(4) .
C3 C4 1.405(4) .
C4 N1 1.364(4) .
C4 C5 1.403(4) .
C5 C6 1.388(4) .
C6 C7 1.386(4) .
C6 C8 1.530(4) .
C8 O2 1.238(4) .
C8 O1 1.246(4) .
C9 N3 1.315(4) .
C9 N2 1.351(4) .
C9 H9 0.9300 .
C10 N2 1.317(4) .
C10 N4 1.325(4) .
C10 H10 0.9300 .
C11 N4 1.460(4) .
C11 C12 1.509(4) .
C11 H11A 0.9700 .
C11 H11B 0.9700 .
C12 C14 1.384(4) .
C12 C13 1.388(4) .
C13 C14 1.379(4) 2_575
C13 H13 0.9300 .
C14 H14 0.9300 .
C15 N5 1.315(4) .
C15 N7 1.321(5) .
C15 H15 0.9300 .
C16 N6 1.306(4) .
C16 N5 1.352(4) .
C16 H16 0.9300 .
C17 N7 1.469(4) .
C17 C18 1.504(5) .
C17 H17A 0.9700 .
C17 H17B 0.9700 .
C18 C19 1.355(6) .
C18 C20 1.365(6) .
C19 C20 1.386(6) 2_566
C19 H19 0.9300 .
C20 H20 0.9300 .
Cd1 N5 2.307(3) 2_665
Cd1 N5 2.307(3) .
Cd1 O1 2.331(2) 2_665
Cd1 O1 2.331(2) .
Cd1 N2 2.425(2) .
Cd1 N2 2.425(2) 2_665
N1 H1A 0.8600 .
N1 H1B 0.8600 .
N3 N4 1.361(4) .
N6 N7 1.355(4) .
O3 H3 0.8200 .
O1W H1WB 0.8392 .
O1W H1WA 0.8605 .

loop_
_geom_hbond_atom_site_label_D
_geom_hbond_atom_site_label_H
_geom_hbond_atom_site_label_A
_geom_hbond_distance_DH
_geom_hbond_distance_HA
_geom_hbond_distance_DA
_geom_hbond_angle_DHA
_geom_hbond_site_symmetry_A
N1 H1A Br3 0.86 2.91 3.713(3) 156.3 1_655
N1 H1B O1W 0.86 2.51 3.336(4) 161.1 2_776
O1W H1WB Br2 0.84 2.83 3.516(2) 140.1 2_776
O3 H3 O1W 0.82 1.80 2.617(3) 173.2 2_676
C16 H16 N6 0.93 2.56 3.374(4) 146.2 2_565
C17 H17A Br2 0.97 2.75 3.506(4) 134.9 2_666
